data_2201537
loop_
_publ_author_name
'Jones, Peter G.'
'Th\"onnessen, Holger'
'Schmutzler, Reinhard'
'Fischer, Axel K.'

_publ_section_title
;
 A second polymorph of <i>p</i>-nitrobenzamide
;
_journal_issue 12
_journal_name_full 'Acta Crystallographica Section E'
_journal_page_first o1436
_journal_page_last o1438
_journal_paper_doi 10.1107/S1600536802021244
_journal_volume 58
_journal_year 2002
_chemical_formula_iupac 'C7 H6 N2 O3'
_chemical_formula_moiety 'C7 H6 N2 O3'
_chemical_formula_sum 'C7 H6 N2 O3'
_chemical_formula_weight 166.14
_chemical_name_systematic
;
4-Nitrobenzamide
;
_space_group_IT_number 14
_symmetry_cell_setting monoclinic
_symmetry_space_group_name_Hall '-P 2ybc'
_symmetry_space_group_name_H-M 'P 1 21/c 1'
_atom_sites_solution_hydrogens geom
_atom_sites_solution_primary direct
_atom_sites_solution_secondary difmap
_audit_creation_method SHELXL-97
_cell_angle_alpha 90.00
_cell_angle_beta 102.417(10)
_cell_angle_gamma 90.00
_cell_formula_units_Z 4
_cell_length_a 7.0993(15)
_cell_length_b 10.183(2)
_cell_length_c 10.1298(15)
_cell_measurement_reflns_used 2576
_cell_measurement_temperature 173(2)
_cell_measurement_theta_max 28
_cell_measurement_theta_min 1.6
_cell_volume 715.2(2)
_computing_cell_refinement 'SAINT (Siemens, 1995)'
_computing_data_collection 'SMART (Siemens, 1995)'
_computing_data_reduction SAINT
_computing_molecular_graphics 'XP (Siemens, 1994)'
_computing_publication_material SHELXL97
_computing_structure_refinement 'SHELXL97 (Sheldrick, 1997)'
_computing_structure_solution 'SHELXS97 (Sheldrick, 1990)'
_diffrn_ambient_temperature 173(2)
_diffrn_measured_fraction_theta_full 0.989
_diffrn_measured_fraction_theta_max 0.983
_diffrn_measurement_device_type 'Siemens SMART'
_diffrn_measurement_method \w
_diffrn_radiation_monochromator graphite
_diffrn_radiation_source 'fine-focus sealed tube'
_diffrn_radiation_type MoK\a
_diffrn_radiation_wavelength 0.71073
_diffrn_reflns_av_R_equivalents 0.0418
_diffrn_reflns_av_sigmaI/netI 0.0335
_diffrn_reflns_limit_h_max 9
_diffrn_reflns_limit_h_min -9
_diffrn_reflns_limit_k_max 13
_diffrn_reflns_limit_k_min -9
_diffrn_reflns_limit_l_max 13
_diffrn_reflns_limit_l_min -12
_diffrn_reflns_number 4603
_diffrn_reflns_theta_full 28.00
_diffrn_reflns_theta_max 28.23
_diffrn_reflns_theta_min 2.87
_exptl_absorpt_coefficient_mu 0.124
_exptl_absorpt_correction_type none
_exptl_crystal_colour colourless
_exptl_crystal_density_diffrn 1.543
_exptl_crystal_density_method 'not measured'
_exptl_crystal_description plate
_exptl_crystal_F_000 344
_exptl_crystal_size_max 0.5
_exptl_crystal_size_mid 0.4
_exptl_crystal_size_min 0.2
_refine_diff_density_max 0.320
_refine_diff_density_min -0.300
_refine_ls_extinction_method none
_refine_ls_goodness_of_fit_ref 1.085
_refine_ls_hydrogen_treatment mixed
_refine_ls_matrix_type full
_refine_ls_number_parameters 117
_refine_ls_number_reflns 1746
_refine_ls_number_restraints 0
_refine_ls_restrained_S_all 1.085
_refine_ls_R_factor_all 0.0634
_refine_ls_R_factor_gt 0.0492
_refine_ls_shift/su_max 0.000
_refine_ls_shift/su_mean 0.000
_refine_ls_structure_factor_coef Fsqd
_refine_ls_weighting_details 'calc w = 1/[\s^2^(Fo^2^)+(0.0419P)^2^+0.429P] where P = (Fo^2^+2Fc^2^)/3'
_refine_ls_weighting_scheme calc
_refine_ls_wR_factor_gt 0.1099
_refine_ls_wR_factor_ref 0.1201
_reflns_number_gt 1438
_reflns_number_total 1746
_reflns_threshold_expression I>2\s(I)
_cod_data_source_file na6185.cif
_cod_data_source_block I
_cod_depositor_comments
;
The following automatic conversions were performed:

'_geom_torsion_publ_flag' value 'Y' changed to 'y' according to
/home/saulius/struct/CIF-dictionaries/cif_core.dic dictionary named
'cif_core.dic' version 2.4.1 from 2010-06-29 (8 times).

Automatic conversion script
Id: cif_fix_values 1715 2011-07-08 13:25:40Z adriana 
;
_cod_original_sg_symbol_H-M 'P 21/c'
_cod_database_code 2201537
_cod_database_fobs_code 2201537

loop_
_symmetry_equiv_pos_as_xyz
'x, y, z'
'-x, y+1/2, -z+1/2'
'-x, -y, -z'
'x, -y-1/2, z-1/2'

loop_
_atom_site_label
_atom_site_fract_x
_atom_site_fract_y
_atom_site_fract_z
_atom_site_U_iso_or_equiv
_atom_site_adp_type
_atom_site_calc_flag
_atom_site_refinement_flags
_atom_site_occupancy
_atom_site_disorder_assembly
_atom_site_disorder_group
_atom_site_type_symbol
C1 0.2595(2) 0.57451(14) 0.51804(14) 0.0193(3) Uani d . 1 . . C
C2 0.3409(2) 0.49565(15) 0.62834(15) 0.0218(3) Uani d . 1 . . C
H2 0.3980 0.5352 0.7123 0.026 Uiso calc R 1 . . H
C3 0.3390(2) 0.35940(15) 0.61615(15) 0.0230(3) Uani d . 1 . . C
H3 0.3953 0.3050 0.6904 0.028 Uiso calc R 1 . . H
C4 0.2523(2) 0.30567(15) 0.49214(15) 0.0211(3) Uani d . 1 . . C
C5 0.1726(2) 0.38100(15) 0.37974(15) 0.0225(3) Uani d . 1 . . C
H5 0.1159 0.3408 0.2960 0.027 Uiso calc R 1 . . H
C6 0.1782(2) 0.51691(15) 0.39312(15) 0.0219(3) Uani d . 1 . . C
H6 0.1268 0.5708 0.3174 0.026 Uiso calc R 1 . . H
C7 0.2575(2) 0.72082(15) 0.54168(15) 0.0215(3) Uani d . 1 . . C
N1 0.2306(2) 0.79970(15) 0.43350(15) 0.0295(3) Uani d . 1 . . N
H1' 0.233(3) 0.883(3) 0.447(2) 0.042(6) Uiso d . 1 . . H
H2' 0.243(3) 0.772(2) 0.351(2) 0.043(6) Uiso d . 1 . . H
N2 0.2443(2) 0.16094(14) 0.48053(14) 0.0266(3) Uani d . 1 . . N
O1 0.27697(19) 0.76407(12) 0.65812(11) 0.0316(3) Uani d . 1 . . O
O2 0.3159(2) 0.09500(13) 0.57957(15) 0.0498(4) Uani d . 1 . . O
O3 0.1651(2) 0.11223(13) 0.37189(14) 0.0407(4) Uani d . 1 . . O

loop_
_atom_site_aniso_label
_atom_site_aniso_U_11
_atom_site_aniso_U_22
_atom_site_aniso_U_33
_atom_site_aniso_U_12
_atom_site_aniso_U_13
_atom_site_aniso_U_23
C1 0.0202(7) 0.0176(7) 0.0210(7) -0.0004(5) 0.0067(5) -0.0008(6)
C2 0.0248(7) 0.0219(8) 0.0179(7) -0.0011(6) 0.0030(5) -0.0020(6)
C3 0.0259(7) 0.0218(8) 0.0201(7) 0.0016(6) 0.0022(6) 0.0027(6)
C4 0.0231(7) 0.0158(7) 0.0253(8) -0.0002(5) 0.0074(6) -0.0006(6)
C5 0.0252(7) 0.0226(7) 0.0189(7) -0.0035(6) 0.0029(5) -0.0035(6)
C6 0.0251(7) 0.0212(7) 0.0189(7) -0.0003(6) 0.0034(5) 0.0021(6)
C7 0.0228(7) 0.0199(7) 0.0224(7) -0.0011(5) 0.0063(5) -0.0014(6)
N1 0.0482(9) 0.0160(7) 0.0257(7) 0.0002(6) 0.0111(6) 0.0001(6)
N2 0.0321(7) 0.0181(6) 0.0304(7) -0.0009(5) 0.0083(6) -0.0009(5)
O1 0.0492(8) 0.0231(6) 0.0232(6) -0.0022(5) 0.0093(5) -0.0052(5)
O2 0.0791(11) 0.0202(7) 0.0425(8) 0.0019(7) -0.0036(7) 0.0082(6)
O3 0.0588(9) 0.0236(6) 0.0371(7) -0.0039(6) 0.0046(6) -0.0099(6)

loop_
_atom_type_symbol
_atom_type_description
_atom_type_scat_dispersion_real
_atom_type_scat_dispersion_imag
_atom_type_scat_source
C C 0.0033 0.0016 'International Tables Vol C Tables 4.2.6.8 and 6.1.1.4'
H H 0.0000 0.0000 'International Tables Vol C Tables 4.2.6.8 and 6.1.1.4'
N N 0.0061 0.0033 'International Tables Vol C Tables 4.2.6.8 and 6.1.1.4'
O O 0.0106 0.0060 'International Tables Vol C Tables 4.2.6.8 and 6.1.1.4'

loop_
_geom_angle_atom_site_label_1
_geom_angle_atom_site_label_2
_geom_angle_atom_site_label_3
_geom_angle
_geom_angle_publ_flag
C2 C1 C6 120.06(14) ?
C2 C1 C7 117.20(13) ?
C6 C1 C7 122.70(14) y
C3 C2 C1 120.50(14) ?
C3 C2 H2 119.7 ?
C1 C2 H2 119.7 ?
C4 C3 C2 117.85(14) ?
C4 C3 H3 121.1 ?
C2 C3 H3 121.1 ?
C3 C4 C5 123.23(14) y
C3 C4 N2 117.85(14) ?
C5 C4 N2 118.92(14) ?
C4 C5 C6 118.16(14) ?
C4 C5 H5 120.9 ?
C6 C5 H5 120.9 ?
C5 C6 C1 120.15(14) ?
C5 C6 H6 119.9 ?
C1 C6 H6 119.9 ?
O1 C7 N1 122.22(15) ?
O1 C7 C1 119.94(14) ?
N1 C7 C1 117.83(14) ?
C7 N1 H1' 117.9(15) ?
C7 N1 H2' 123.1(15) ?
H1' N1 H2' 117(2) ?
O2 N2 O3 122.88(15) ?
O2 N2 C4 118.68(14) ?
O3 N2 C4 118.44(14) ?

loop_
_geom_bond_atom_site_label_1
_geom_bond_atom_site_label_2
_geom_bond_site_symmetry_2
_geom_bond_distance
_geom_bond_publ_flag
C1 C2 . 1.396(2) ?
C1 C6 . 1.401(2) ?
C1 C7 . 1.510(2) ?
C2 C3 . 1.393(2) ?
C2 H2 . 0.9500 ?
C3 C4 . 1.387(2) ?
C3 H3 . 0.9500 ?
C4 C5 . 1.388(2) ?
C4 N2 . 1.479(2) ?
C5 C6 . 1.390(2) ?
C5 H5 . 0.9500 ?
C6 H6 . 0.9500 ?
C7 O1 . 1.239(2) ?
C7 N1 . 1.339(2) ?
N1 H1' . 0.86(3) ?
N1 H2' . 0.90(2) ?
N2 O2 . 1.223(2) ?
N2 O3 . 1.228(2) ?

loop_
_geom_hbond_atom_site_label_D
_geom_hbond_atom_site_label_H
_geom_hbond_atom_site_label_A
_geom_hbond_site_symmetry_A
_geom_hbond_distance_DH
_geom_hbond_distance_HA
_geom_hbond_distance_DA
_geom_hbond_angle_DHA
N1 H1' O3 1_565 0.86(3) 2.47(3) 3.257(2) 153(2)
N1 H1' O2 1_565 0.86(3) 2.55(3) 3.349(2) 156(2)
N1 H2' O1 4_575 0.90(2) 2.06(2) 2.951(2) 172(2)
C3 H3 O1 2_646 0.95 2.53 3.305(2) 139
C2 H2 O2 2_656 0.95 2.66 3.552(2) 156
C6 H6 O3 2 0.95 2.54 3.358(2) 145

loop_
_geom_torsion_atom_site_label_1
_geom_torsion_atom_site_label_2
_geom_torsion_atom_site_label_3
_geom_torsion_atom_site_label_4
_geom_torsion
_geom_torsion_publ_flag
C6 C1 C2 C3 -1.2(2) ?
C7 C1 C2 C3 176.67(14) ?
C1 C2 C3 C4 -0.7(2) ?
C2 C3 C4 C5 1.8(2) ?
C2 C3 C4 N2 -177.95(13) ?
C3 C4 C5 C6 -0.9(2) ?
N2 C4 C5 C6 178.85(14) ?
C4 C5 C6 C1 -1.1(2) ?
C2 C1 C6 C5 2.1(2) ?
C7 C1 C6 C5 -175.62(14) ?
C2 C1 C7 O1 -19.2(2) y
C6 C1 C7 O1 158.62(15) y
C2 C1 C7 N1 162.03(14) y
C6 C1 C7 N1 -20.1(2) y
C3 C4 N2 O2 -0.8(2) y
C5 C4 N2 O2 179.50(15) y
C3 C4 N2 O3 178.81(14) y
C5 C4 N2 O3 -0.9(2) y

loop_
_cod_related_entry_id
_cod_related_entry_database
_cod_related_entry_code
1 ChemSpider 11594
